data_7102454
loop_
_publ_author_name
'Fawcett, John'
'Griffiths, Gerry A'
'Percy, Jonathan M'
'Pintat, St\'ephane'
'Smith, Clive A'
'Spencer, Neil S'
'Uneyama, Emi'

_publ_section_title
;
 Towards conformationally-locked difluorosugar analogues: an unexpected
 sense of dihydroxylation.
;
_journal_issue 3
_journal_name_full 'Chemical communications (Cambridge, England)'
_journal_page_first 302
_journal_page_last 303
_journal_paper_doi 10.1039/b313813e
_journal_year 2004
_chemical_formula_sum 'C18 H29 F2 N O6'
_chemical_formula_weight 393.42
_chemical_name_systematic
;
?
;
_space_group_IT_number 14
_symmetry_cell_setting monoclinic
_symmetry_space_group_name_Hall '-P 2ybc'
_symmetry_space_group_name_H-M 'P 1 21/c 1'
_atom_sites_solution_hydrogens geom
_atom_sites_solution_primary direct
_atom_sites_solution_secondary difmap
_audit_creation_method SHELXL-97
_cell_angle_alpha 90.00
_cell_angle_beta 104.3220(10)
_cell_angle_gamma 90.00
_cell_formula_units_Z 4
_cell_length_a 14.0963(11)
_cell_length_b 12.8611(10)
_cell_length_c 11.1642(9)
_cell_measurement_reflns_used 3997
_cell_measurement_temperature 150(2)
_cell_measurement_theta_max 28.23
_cell_measurement_theta_min 2.17
_cell_volume 1961.1(3)
_computing_cell_refinement 'Bruker SMART'
_computing_data_collection 'Bruker SMART'
_computing_data_reduction 'Bruker SAINT'
_computing_molecular_graphics 'Bruker SHELXTL'
_computing_publication_material 'Bruker SHELXTL'
_computing_structure_refinement 'SHELXL-97 (Sheldrick, 1997)'
_computing_structure_solution 'SHELXS-97 (Sheldrick, 1990)'
_diffrn_ambient_temperature 150(2)
_diffrn_measured_fraction_theta_full 0.999
_diffrn_measured_fraction_theta_max 0.999
_diffrn_measurement_device_type 'CCD area detector'
_diffrn_measurement_method 'phi and omega scans'
_diffrn_radiation_monochromator graphite
_diffrn_radiation_source 'fine-focus sealed tube'
_diffrn_radiation_type MoK\a
_diffrn_radiation_wavelength 0.71073
_diffrn_reflns_av_R_equivalents 0.0344
_diffrn_reflns_av_sigmaI/netI 0.0340
_diffrn_reflns_limit_h_max 16
_diffrn_reflns_limit_h_min -16
_diffrn_reflns_limit_k_max 15
_diffrn_reflns_limit_k_min -15
_diffrn_reflns_limit_l_max 13
_diffrn_reflns_limit_l_min -13
_diffrn_reflns_number 13865
_diffrn_reflns_theta_full 25.00
_diffrn_reflns_theta_max 25.00
_diffrn_reflns_theta_min 1.49
_exptl_absorpt_coefficient_mu 0.111
_exptl_absorpt_correction_T_max 1.00
_exptl_absorpt_correction_T_min 0.87
_exptl_absorpt_correction_type empirical
_exptl_absorpt_process_details
;
absorption correction was based on 6458 reflections (SADABS);
Rint 0.034 and 0.019 before and after correction respectively.
;
_exptl_crystal_colour colourless
_exptl_crystal_density_diffrn 1.333
_exptl_crystal_density_method 'not measured'
_exptl_crystal_description block
_exptl_crystal_F_000 840
_exptl_crystal_size_max 0.29
_exptl_crystal_size_mid 0.27
_exptl_crystal_size_min 0.23
_refine_diff_density_max 0.239
_refine_diff_density_min -0.205
_refine_diff_density_rms 0.037
_refine_ls_extinction_method none
_refine_ls_goodness_of_fit_ref 1.012
_refine_ls_hydrogen_treatment mixed
_refine_ls_matrix_type full
_refine_ls_number_parameters 251
_refine_ls_number_reflns 3452
_refine_ls_number_restraints 0
_refine_ls_restrained_S_all 1.012
_refine_ls_R_factor_all 0.0480
_refine_ls_R_factor_gt 0.0369
_refine_ls_shift/su_max 0.000
_refine_ls_shift/su_mean 0.000
_refine_ls_structure_factor_coef Fsqd
_refine_ls_weighting_details 'calc w=1/[\s^2^(Fo^2^)+(0.0467P)^2^+0.0000P] where P=(Fo^2^+2Fc^2^)/3'
_refine_ls_weighting_scheme calc
_refine_ls_wR_factor_gt 0.0843
_refine_ls_wR_factor_ref 0.0887
_reflns_number_gt 2802
_reflns_number_total 3452
_reflns_threshold_expression >2sigma(I)
_cod_data_source_file b313813e.txt
_cod_data_source_block 11b
_cod_depositor_comments
;
The following automatic conversions were performed:
'_symmetry_cell_setting' value 'Monoclinic' changed to 'monoclinic'
according to '/home/saulius/struct/CIF-dictionaries/cif_core.dic'
dictionary named 'cif_core.dic' version 2.4.1 from 2010-06-29.

Automatic conversion script
Id: cif_fix_enum 1527 2010-12-29 10:47:43Z saulius 
;
_cod_original_sg_symbol_H-M P2(1)/c
_cod_database_code 7102454

loop_
_symmetry_equiv_pos_as_xyz
'x, y, z'
'-x, y+1/2, -z+1/2'
'-x, -y, -z'
'x, -y-1/2, z-1/2'

loop_
_atom_site_label
_atom_site_type_symbol
_atom_site_fract_x
_atom_site_fract_y
_atom_site_fract_z
_atom_site_U_iso_or_equiv
_atom_site_adp_type
_atom_site_occupancy
_atom_site_symmetry_multiplicity
_atom_site_calc_flag
_atom_site_refinement_flags
F1 F 0.35894(6) 0.09755(7) 0.19908(8) 0.0316(2) Uani 1 1 d .
F2 F 0.23489(6) 0.07842(7) 0.04014(9) 0.0333(2) Uani 1 1 d .
O1 O 0.20998(8) 0.20380(8) 0.23442(9) 0.0272(3) Uani 1 1 d .
H1 H 0.1613 0.2410 0.2359 0.041 Uiso 1 1 calc R
O2 O 0.33088(7) 0.30774(8) 0.20483(9) 0.0226(3) Uani 1 1 d .
O3 O 0.44213(7) 0.10922(8) 0.01523(10) 0.0268(3) Uani 1 1 d .
O4 O 0.08468(7) 0.26298(8) 0.03010(9) 0.0237(3) Uani 1 1 d .
O5 O 0.06099(8) 0.21445(8) -0.17123(10) 0.0290(3) Uani 1 1 d .
O3' O 0.51127(7) 0.25290(8) 0.12070(10) 0.0272(3) Uani 1 1 d .
N1 N -0.05658(9) 0.18925(10) -0.06659(11) 0.0241(3) Uani 1 1 d .
C1 C 0.18281(11) 0.29651(11) 0.03436(13) 0.0206(3) Uani 1 1 d .
H1A H 0.1994 0.2740 -0.0438 0.025 Uiso 1 1 calc R
C2 C 0.25349(11) 0.24023(12) 0.14474(13) 0.0215(3) Uani 1 1 d .
C3 C 0.30412(11) 0.14902(12) 0.09956(14) 0.0231(4) Uani 1 1 d .
C4 C 0.36597(11) 0.18164(11) 0.01134(14) 0.0230(4) Uani 1 1 d .
H4 H 0.3236 0.1858 -0.0748 0.028 Uiso 1 1 calc R
C5 C 0.41938(11) 0.28539(12) 0.04576(14) 0.0231(4) Uani 1 1 d .
H5 H 0.4292 0.3199 -0.0306 0.028 Uiso 1 1 calc R
C6 C 0.37342(11) 0.36229(12) 0.11880(13) 0.0231(4) Uani 1 1 d .
H6 H 0.4277 0.4061 0.1684 0.028 Uiso 1 1 calc R
C7 C 0.29862(11) 0.43665(12) 0.03857(14) 0.0242(4) Uani 1 1 d .
H7A H 0.3031 0.4309 -0.0483 0.029 Uiso 1 1 calc R
H7B H 0.3157 0.5089 0.0661 0.029 Uiso 1 1 calc R
C8 C 0.19222(11) 0.41479(11) 0.04402(14) 0.0225(4) Uani 1 1 d .
C9 C 0.53492(11) 0.15673(12) 0.07241(15) 0.0272(4) Uani 1 1 d .
C10 C 0.58913(12) 0.09128(13) 0.17854(15) 0.0351(4) Uani 1 1 d .
H10A H 0.6521 0.1240 0.2168 0.053 Uiso 1 1 calc R
H10B H 0.6004 0.0220 0.1483 0.053 Uiso 1 1 calc R
H10C H 0.5503 0.0852 0.2398 0.053 Uiso 1 1 calc R
C11 C 0.16829(12) 0.45800(12) 0.16072(14) 0.0277(4) Uani 1 1 d .
H11A H 0.1709 0.5341 0.1594 0.042 Uiso 1 1 calc R
H11B H 0.2162 0.4320 0.2338 0.042 Uiso 1 1 calc R
H11C H 0.1025 0.4356 0.1638 0.042 Uiso 1 1 calc R
C12 C 0.03174(11) 0.22089(11) -0.07753(14) 0.0217(4) Uani 1 1 d .
C13 C -0.08326(12) 0.18925(13) 0.05166(14) 0.0299(4) Uani 1 1 d .
H13C H -0.1554 0.1931 0.0364 0.036 Uiso 1 1 calc R
H13D H -0.0553 0.2518 0.0992 0.036 Uiso 1 1 calc R
C14 C -0.04707(14) 0.09348(15) 0.12738(16) 0.0425(5) Uani 1 1 d .
H14D H -0.0762 0.0315 0.0818 0.064 Uiso 1 1 calc R
H14E H -0.0660 0.0972 0.2061 0.064 Uiso 1 1 calc R
H14F H 0.0244 0.0896 0.1434 0.064 Uiso 1 1 calc R
C10' C 0.59012(13) 0.17276(14) -0.02637(17) 0.0396(5) Uani 1 1 d .
H10D H 0.5509 0.2159 -0.0928 0.059 Uiso 1 1 calc R
H10E H 0.6027 0.1052 -0.0600 0.059 Uiso 1 1 calc R
H10F H 0.6525 0.2076 0.0097 0.059 Uiso 1 1 calc R
C11' C 0.12288(12) 0.46489(13) -0.06787(14) 0.0299(4) Uani 1 1 d .
H11D H 0.1365 0.4375 -0.1438 0.045 Uiso 1 1 calc R
H11E H 0.1325 0.5404 -0.0646 0.045 Uiso 1 1 calc R
H11F H 0.0551 0.4490 -0.0671 0.045 Uiso 1 1 calc R
C13' C -0.12101(11) 0.13345(13) -0.16892(14) 0.0296(4) Uani 1 1 d .
H13A H -0.1408 0.0668 -0.1380 0.036 Uiso 1 1 calc R
H13B H -0.0845 0.1173 -0.2319 0.036 Uiso 1 1 calc R
C14' C -0.21198(13) 0.19497(16) -0.22900(16) 0.0430(5) Uani 1 1 d .
H14A H -0.2490 0.2101 -0.1675 0.064 Uiso 1 1 calc R
H14B H -0.2528 0.1543 -0.2966 0.064 Uiso 1 1 calc R
H14C H -0.1930 0.2603 -0.2618 0.064 Uiso 1 1 calc R

loop_
_atom_site_aniso_label
_atom_site_aniso_U_11
_atom_site_aniso_U_22
_atom_site_aniso_U_33
_atom_site_aniso_U_23
_atom_site_aniso_U_13
_atom_site_aniso_U_12
F1 0.0340(6) 0.0298(5) 0.0321(5) 0.0094(4) 0.0104(4) 0.0092(4)
F2 0.0297(6) 0.0256(5) 0.0451(6) -0.0070(4) 0.0103(5) -0.0075(4)
O1 0.0252(6) 0.0337(7) 0.0255(6) 0.0070(5) 0.0115(5) 0.0044(5)
O2 0.0224(6) 0.0252(6) 0.0193(6) -0.0016(4) 0.0033(5) -0.0005(5)
O3 0.0208(6) 0.0253(6) 0.0337(6) -0.0063(5) 0.0054(5) 0.0035(5)
O4 0.0181(6) 0.0320(6) 0.0211(6) -0.0030(5) 0.0052(5) -0.0024(5)
O5 0.0277(6) 0.0395(7) 0.0215(6) -0.0037(5) 0.0093(5) -0.0061(5)
O3' 0.0189(6) 0.0249(6) 0.0360(7) -0.0038(5) 0.0033(5) 0.0017(5)
N1 0.0191(7) 0.0307(8) 0.0225(7) -0.0017(6) 0.0052(6) -0.0027(6)
C1 0.0178(8) 0.0241(8) 0.0203(8) -0.0005(6) 0.0057(6) -0.0008(6)
C2 0.0218(8) 0.0246(8) 0.0188(8) 0.0007(7) 0.0061(7) -0.0017(7)
C3 0.0218(8) 0.0215(8) 0.0233(8) 0.0019(7) 0.0008(7) -0.0021(7)
C4 0.0222(8) 0.0240(9) 0.0226(8) -0.0016(7) 0.0052(7) 0.0043(7)
C5 0.0190(8) 0.0247(9) 0.0263(9) 0.0021(7) 0.0068(7) 0.0004(7)
C6 0.0215(8) 0.0215(8) 0.0263(9) -0.0014(7) 0.0060(7) -0.0032(7)
C7 0.0257(9) 0.0200(8) 0.0271(9) -0.0003(7) 0.0071(7) 0.0000(7)
C8 0.0221(9) 0.0220(8) 0.0229(8) -0.0007(6) 0.0043(7) 0.0024(7)
C9 0.0214(9) 0.0257(9) 0.0341(9) -0.0041(7) 0.0061(7) 0.0021(7)
C10 0.0301(10) 0.0315(10) 0.0387(10) -0.0026(8) -0.0008(8) 0.0062(8)
C11 0.0273(9) 0.0258(9) 0.0302(9) -0.0031(7) 0.0074(7) 0.0039(7)
C12 0.0221(8) 0.0209(8) 0.0210(8) -0.0001(6) 0.0031(7) 0.0016(7)
C13 0.0220(9) 0.0432(11) 0.0263(9) -0.0015(8) 0.0091(7) -0.0046(8)
C14 0.0443(12) 0.0497(12) 0.0323(10) 0.0086(9) 0.0071(9) -0.0126(10)
C10' 0.0316(10) 0.0424(11) 0.0500(12) -0.0018(9) 0.0199(9) 0.0030(8)
C11' 0.0318(10) 0.0269(9) 0.0301(9) 0.0029(7) 0.0058(8) 0.0053(7)
C13' 0.0271(9) 0.0329(10) 0.0278(9) -0.0013(7) 0.0049(7) -0.0076(8)
C14' 0.0278(10) 0.0661(14) 0.0324(10) 0.0023(9) 0.0028(8) 0.0000(9)

loop_
_atom_type_symbol
_atom_type_description
_atom_type_scat_dispersion_real
_atom_type_scat_dispersion_imag
_atom_type_scat_source
C C 0.0033 0.0016 'International Tables Vol C Tables 4.2.6.8 and 6.1.1.4'
H H 0.0000 0.0000 'International Tables Vol C Tables 4.2.6.8 and 6.1.1.4'
N N 0.0061 0.0033 'International Tables Vol C Tables 4.2.6.8 and 6.1.1.4'
O O 0.0106 0.0060 'International Tables Vol C Tables 4.2.6.8 and 6.1.1.4'
F F 0.0171 0.0103 'International Tables Vol C Tables 4.2.6.8 and 6.1.1.4'

loop_
_geom_angle_atom_site_label_1
_geom_angle_atom_site_label_2
_geom_angle_atom_site_label_3
_geom_angle
C2 O2 C6 112.38(10)
C4 O3 C9 109.46(11)
C12 O4 C1 117.48(11)
C5 O3' C9 107.34(11)
C12 N1 C13 122.28(13)
C12 N1 C13' 119.25(12)
C13 N1 C13' 117.28(12)
O4 C1 C8 111.51(12)
O4 C1 C2 107.96(11)
C8 C1 C2 112.28(12)
O1 C2 O2 106.94(11)
O1 C2 C3 107.93(12)
O2 C2 C3 104.97(12)
O1 C2 C1 114.83(12)
O2 C2 C1 110.76(11)
C3 C2 C1 110.88(12)
F1 C3 F2 105.34(12)
F1 C3 C2 108.85(12)
F2 C3 C2 109.46(12)
F1 C3 C4 111.19(12)
F2 C3 C4 108.67(12)
C2 C3 C4 113.04(12)
O3 C4 C3 110.47(12)
O3 C4 C5 104.09(12)
C3 C4 C5 113.63(12)
O3' C5 C6 108.80(12)
O3' C5 C4 102.20(12)
C6 C5 C4 116.82(12)
O2 C6 C5 110.12(12)
O2 C6 C7 110.75(12)
C5 C6 C7 114.40(12)
C6 C7 C8 113.42(12)
C11' C8 C1 109.62(13)
C11' C8 C11 108.22(12)
C1 C8 C11 112.85(13)
C11' C8 C7 108.85(12)
C1 C8 C7 104.29(12)
C11 C8 C7 112.90(13)
O3' C9 O3 105.34(11)
O3' C9 C10 108.08(13)
O3 C9 C10 109.94(13)
O3' C9 C10' 111.66(13)
O3 C9 C10' 107.99(13)
C10 C9 C10' 113.52(14)
O5 C12 N1 125.13(14)
O5 C12 O4 123.87(14)
N1 C12 O4 111.00(13)
N1 C13 C14 112.30(14)
N1 C13' C14' 112.60(14)

loop_
_geom_bond_atom_site_label_1
_geom_bond_atom_site_label_2
_geom_bond_distance
F1 C3 1.3584(16)
F2 C3 1.3772(17)
O1 C2 1.3791(17)
O2 C2 1.4254(17)
O2 C6 1.4350(17)
O3 C4 1.4139(17)
O3 C9 1.4417(18)
O4 C12 1.3601(17)
O4 C1 1.4385(18)
O5 C12 1.2185(18)
O3' C5 1.4200(18)
O3' C9 1.4213(18)
N1 C12 1.3438(19)
N1 C13 1.4593(19)
N1 C13' 1.4600(19)
C1 C8 1.528(2)
C1 C2 1.558(2)
C2 C3 1.523(2)
C3 C4 1.527(2)
C4 C5 1.534(2)
C5 C6 1.525(2)
C6 C7 1.537(2)
C7 C8 1.542(2)
C8 C11' 1.525(2)
C8 C11 1.529(2)
C9 C10 1.499(2)
C9 C10' 1.513(2)
C13 C14 1.510(2)
C13' C14' 1.515(2)
